data_7157167
loop_
_publ_author_name
'Gong, Ying'
'Xu, Sheng-Wen'
'Liu, Xiong-Wei'
'Li, Zheng'
'Liu, Xiong-Li'
'Yao, Zhen'
'Zhou, Ying'

_publ_section_title
;
 Thermal-mediated [1,3]-hydrogen transfer as the key step: access to
 oxindole-chromone hybrid collection with structural diversity
;
_journal_name_full 'Organic &amp; Biomolecular Chemistry'
_journal_paper_doi 10.1039/C9OB02193K
_journal_year 2019
_chemical_formula_moiety 'C19 H14 F N O4'
_chemical_formula_sum 'C19 H14 F N O4'
_chemical_formula_weight 339.31
_space_group_crystal_system monoclinic
_space_group_IT_number 14
_space_group_name_Hall '-P 2yn'
_space_group_name_H-M_alt 'P 1 21/n 1'
_symmetry_space_group_name_Hall '-P 2yn'
_symmetry_space_group_name_H-M 'P 1 21/n 1'
_atom_sites_solution_hydrogens geom
_atom_sites_solution_primary dual
_audit_creation_date 2017-11-07
_audit_creation_method
;
Olex2 1.2
(compiled 2017.08.10 svn.r3458 for OlexSys, GUI svn.r5381)
;
_audit_update_record
;
2018-05-16 deposited with the CCDC.    2019-10-24 downloaded from the CCDC.
;
_cell_angle_alpha 90
_cell_angle_beta 101.430(4)
_cell_angle_gamma 90
_cell_formula_units_Z 4
_cell_length_a 8.8536(3)
_cell_length_b 11.0840(4)
_cell_length_c 15.3754(6)
_cell_measurement_reflns_used 5281
_cell_measurement_temperature 100.00(10)
_cell_measurement_theta_max 29.3370
_cell_measurement_theta_min 3.9010
_cell_volume 1478.91(10)
_computing_cell_refinement 'CrysAlisPro 1.171.38.43f (Rigaku OD, 2015)'
_computing_data_collection 'CrysAlisPro 1.171.38.43f (Rigaku OD, 2015)'
_computing_data_reduction 'CrysAlisPro 1.171.38.43f (Rigaku OD, 2015)'
_computing_molecular_graphics 'Olex2 (Dolomanov et al., 2009)'
_computing_publication_material 'Olex2 (Dolomanov et al., 2009)'
_computing_structure_refinement 'ShelXL (Sheldrick, 2015)'
_computing_structure_solution 'ShelXT (Sheldrick, 2015)'
_diffrn_ambient_environment N~2~
_diffrn_ambient_temperature 100.00(10)
_diffrn_detector 'CCD plate'
_diffrn_detector_area_resol_mean 5.2684
_diffrn_detector_type AtlasS2
_diffrn_measured_fraction_theta_full 0.998
_diffrn_measured_fraction_theta_max 0.872
_diffrn_measurement_details
;
List of Runs (angles in degrees, time in seconds):

  # Type    Start    End  Width  t~exp~   \w     \q     \k     \f   Frames
#--------------------------------------------------------------------------
  1  \w    -32.00  38.00   1.00    2.00    --   11.74 -57.00  60.00   70
  2  \w     -6.00  27.00   1.00    2.00    --  -11.59 -99.00 -60.00   33
  3  \w     -4.00  73.00   1.00    2.00    --   11.74  77.00 -90.00   77
  4  \w     -2.00  86.00   1.00    2.00    --   11.74  37.00-150.00   88
  5  \w     44.00  70.00   1.00    2.00    --   11.74 178.00  60.00   26
  6  \w    -65.00 -27.00   1.00    2.00    --   11.74 -19.00  30.00   38
;
_diffrn_measurement_device 'four-circle diffractometer'
_diffrn_measurement_device_type 'SuperNova, Dual, Cu at zero, AtlasS2'
_diffrn_measurement_method '\w scans'
_diffrn_orient_matrix_type 'CrysAlisPro convention (1999,Acta A55,543-557)'
_diffrn_orient_matrix_UB_11 -0.0007942000
_diffrn_orient_matrix_UB_12 -0.0235841000
_diffrn_orient_matrix_UB_13 0.0427911000
_diffrn_orient_matrix_UB_21 0.0817194000
_diffrn_orient_matrix_UB_22 0.0013127000
_diffrn_orient_matrix_UB_23 0.0101533000
_diffrn_orient_matrix_UB_31 -0.0020806000
_diffrn_orient_matrix_UB_32 0.0594658000
_diffrn_orient_matrix_UB_33 0.0167452000
_diffrn_radiation_monochromator mirror
_diffrn_radiation_probe x-ray
_diffrn_radiation_type MoK\a
_diffrn_radiation_wavelength 0.71073
_diffrn_reflns_av_R_equivalents 0.0285
_diffrn_reflns_av_unetI/netI 0.0314
_diffrn_reflns_Laue_measured_fraction_full 0.998
_diffrn_reflns_Laue_measured_fraction_max 0.872
_diffrn_reflns_limit_h_max 12
_diffrn_reflns_limit_h_min -11
_diffrn_reflns_limit_k_max 13
_diffrn_reflns_limit_k_min -15
_diffrn_reflns_limit_l_max 21
_diffrn_reflns_limit_l_min -20
_diffrn_reflns_number 12618
_diffrn_reflns_point_group_measured_fraction_full 0.998
_diffrn_reflns_point_group_measured_fraction_max 0.872
_diffrn_reflns_theta_full 26.000
_diffrn_reflns_theta_max 29.536
_diffrn_reflns_theta_min 3.461
_diffrn_source 'micro-focus sealed X-ray tube'
_diffrn_source_type 'SuperNova (Mo) X-ray Source'
_exptl_absorpt_coefficient_mu 0.116
_exptl_absorpt_correction_T_max 1.00000
_exptl_absorpt_correction_T_min 0.88446
_exptl_absorpt_correction_type multi-scan
_exptl_absorpt_process_details
;
CrysAlisPro 1.171.38.43f (Rigaku Oxford Diffraction, 2015)
Empirical absorption correction using spherical harmonics,
 implemented in SCALE3 ABSPACK scaling algorithm.
;
_exptl_crystal_colour colourless
_exptl_crystal_colour_primary colourless
_exptl_crystal_density_diffrn 1.524
_exptl_crystal_description block
_exptl_crystal_F_000 704
_exptl_crystal_size_max 0.14
_exptl_crystal_size_mid 0.12
_exptl_crystal_size_min 0.11
_refine_diff_density_max 0.393
_refine_diff_density_min -0.297
_refine_diff_density_rms 0.056
_refine_ls_extinction_method none
_refine_ls_goodness_of_fit_ref 1.040
_refine_ls_hydrogen_treatment constr
_refine_ls_matrix_type full
_refine_ls_number_parameters 228
_refine_ls_number_reflns 3609
_refine_ls_number_restraints 0
_refine_ls_restrained_S_all 1.040
_refine_ls_R_factor_all 0.0530
_refine_ls_R_factor_gt 0.0437
_refine_ls_shift/su_max 0.001
_refine_ls_shift/su_mean 0.000
_refine_ls_structure_factor_coef Fsqd
_refine_ls_weighting_details 'w=1/[\s^2^(Fo^2^)+(0.0508P)^2^+0.7345P] where P=(Fo^2^+2Fc^2^)/3'
_refine_ls_weighting_scheme calc
_refine_ls_wR_factor_gt 0.1068
_refine_ls_wR_factor_ref 0.1131
_reflns_Friedel_coverage 0.000
_reflns_number_gt 3048
_reflns_number_total 3609
_reflns_threshold_expression 'I > 2\s(I)'
_cod_data_source_file c9ob02193k2.cif
_cod_data_source_block lyl01
_cod_database_code 7157167
_shelx_shelxl_version_number 2017/1
_shelx_space_group_comment
;
The symmetry employed for this shelxl refinement is uniquely defined
by the following loop, which should always be used as a source of
symmetry information in preference to the above space-group names.
They are only intended as comments.
;
_shelx_estimated_absorpt_t_max 0.987
_shelx_estimated_absorpt_t_min 0.984
_reflns_odcompleteness_completeness 99.66
_reflns_odcompleteness_iscentric 1
_reflns_odcompleteness_theta 26.32
_olex2_refinement_description
;
1. Fixed Uiso
 At 1.2 times of:
  All C(H) groups, All C(H,H) groups
 At 1.5 times of:
  All C(H,H,H) groups, All O(H) groups
2.a Secondary CH2 refined with riding coordinates:
 C11(H11A,H11B)
2.b Aromatic/amide H refined with riding coordinates:
 C5(H5), C18(H18), C9(H9), C3(H3), C15(H15), C2(H2), C4(H4A), C16(H16)
2.c Idealised Me refined as rotating group:
 C19(H19A,H19B,H19C)
2.d Idealised tetrahedral OH refined as rotating group:
 O4(H4)
;
_olex2_submission_special_instructions 'No special instructions were received'
_oxdiff_exptl_absorpt_empirical_details
;
Empirical correction (ABSPACK) includes:
- Absorption correction using spherical harmonics
- Frame scaling
- Detector area scaling
;
_oxdiff_exptl_absorpt_empirical_full_max 1.234
_oxdiff_exptl_absorpt_empirical_full_min 0.768

loop_
_space_group_symop_operation_xyz
'x, y, z'
'-x+1/2, y+1/2, -z+1/2'
'-x, -y, -z'
'x-1/2, -y-1/2, z-1/2'

loop_
_atom_site_label
_atom_site_type_symbol
_atom_site_fract_x
_atom_site_fract_y
_atom_site_fract_z
_atom_site_U_iso_or_equiv
_atom_site_adp_type
_atom_site_occupancy
_atom_site_site_symmetry_order
_atom_site_calc_flag
_atom_site_refinement_flags_posn
F1 F 0.63381(11) 0.86973(8) 0.21998(6) 0.0261(2) Uani 1 1 d .
O1 O 0.12389(12) 0.54649(9) 0.38494(6) 0.0178(2) Uani 1 1 d .
O2 O 0.46082(12) 0.35057(9) 0.30357(6) 0.0189(2) Uani 1 1 d .
O3 O 0.24836(12) 0.30451(9) 0.12162(7) 0.0207(2) Uani 1 1 d .
O4 O 0.01313(12) 0.48555(11) 0.10587(7) 0.0249(3) Uani 1 1 d .
H4 H 0.038732 0.415314 0.100308 0.037 Uiso 1 1 calc GR
N1 N 0.46959(14) 0.40964(11) 0.11164(8) 0.0164(3) Uani 1 1 d .
C8 C 0.25907(16) 0.49391(12) 0.27038(9) 0.0143(3) Uani 1 1 d .
C14 C 0.53073(16) 0.52443(13) 0.13697(9) 0.0158(3) Uani 1 1 d .
C1 C 0.22547(16) 0.48043(13) 0.44594(9) 0.0154(3) Uani 1 1 d .
C12 C 0.42537(16) 0.59042(13) 0.17440(9) 0.0143(3) Uani 1 1 d .
C13 C 0.33066(16) 0.39381(13) 0.13602(9) 0.0161(3) Uani 1 1 d .
C7 C 0.36247(16) 0.41271(12) 0.32908(9) 0.0142(3) Uani 1 1 d .
C5 C 0.44047(17) 0.34678(13) 0.48796(9) 0.0169(3) Uani 1 1 d .
H5 H 0.518398 0.299481 0.473160 0.020 Uiso 1 1 calc R
C6 C 0.34110(16) 0.41155(12) 0.42153(9) 0.0147(3) Uani 1 1 d .
C18 C 0.45771(16) 0.70782(13) 0.20255(9) 0.0163(3) Uani 1 1 d .
H18 H 0.388543 0.753214 0.227269 0.020 Uiso 1 1 calc R
C9 C 0.14761(16) 0.55270(13) 0.30095(9) 0.0169(3) Uani 1 1 d .
H9 H 0.081650 0.601455 0.261216 0.020 Uiso 1 1 calc R
C17 C 0.59845(17) 0.75451(13) 0.19211(9) 0.0194(3) Uani 1 1 d .
C3 C 0.30689(17) 0.42509(14) 0.59782(9) 0.0196(3) Uani 1 1 d .
H3 H 0.296965 0.429867 0.656813 0.023 Uiso 1 1 calc R
C15 C 0.67197(17) 0.57179(14) 0.12810(10) 0.0192(3) Uani 1 1 d .
H15 H 0.741958 0.526333 0.104086 0.023 Uiso 1 1 calc R
C11 C 0.14317(16) 0.56146(14) 0.11190(9) 0.0182(3) Uani 1 1 d .
H11A H 0.118108 0.640808 0.131572 0.022 Uiso 1 1 calc R
H11B H 0.167587 0.570132 0.053437 0.022 Uiso 1 1 calc R
C2 C 0.20736(17) 0.48887(13) 0.53398(9) 0.0186(3) Uani 1 1 d .
H2 H 0.129940 0.536431 0.549100 0.022 Uiso 1 1 calc R
C4 C 0.42290(17) 0.35309(13) 0.57476(9) 0.0187(3) Uani 1 1 d .
H4A H 0.488315 0.309372 0.618311 0.022 Uiso 1 1 calc R
C16 C 0.70518(17) 0.69033(14) 0.15658(10) 0.0208(3) Uani 1 1 d .
H16 H 0.798407 0.725603 0.151613 0.025 Uiso 1 1 calc R
C10 C 0.28608(16) 0.51260(12) 0.17651(9) 0.0143(3) Uani 1 1 d .
C19 C 0.55453(18) 0.31353(14) 0.07895(10) 0.0218(3) Uani 1 1 d .
H19A H 0.585630 0.339394 0.025553 0.033 Uiso 1 1 calc GR
H19B H 0.490050 0.243484 0.066658 0.033 Uiso 1 1 calc GR
H19C H 0.644141 0.294077 0.122993 0.033 Uiso 1 1 calc GR

loop_
_atom_site_aniso_label
_atom_site_aniso_U_11
_atom_site_aniso_U_22
_atom_site_aniso_U_33
_atom_site_aniso_U_23
_atom_site_aniso_U_13
_atom_site_aniso_U_12
F1 0.0269(5) 0.0178(4) 0.0335(5) -0.0022(4) 0.0061(4) -0.0062(4)
O1 0.0172(5) 0.0209(5) 0.0168(5) 0.0017(4) 0.0069(4) 0.0038(4)
O2 0.0178(5) 0.0209(5) 0.0186(5) 0.0004(4) 0.0053(4) 0.0053(4)
O3 0.0194(5) 0.0179(5) 0.0252(5) -0.0032(4) 0.0050(4) -0.0031(4)
O4 0.0164(5) 0.0309(6) 0.0266(6) -0.0002(5) 0.0026(4) -0.0014(5)
N1 0.0168(6) 0.0161(6) 0.0177(6) -0.0010(5) 0.0068(5) 0.0017(5)
C8 0.0138(6) 0.0140(6) 0.0154(6) -0.0001(5) 0.0036(5) -0.0017(5)
C14 0.0159(7) 0.0174(7) 0.0141(6) 0.0027(5) 0.0029(5) 0.0016(6)
C1 0.0145(6) 0.0145(6) 0.0172(7) 0.0006(5) 0.0031(5) -0.0031(5)
C12 0.0138(6) 0.0164(7) 0.0128(6) 0.0028(5) 0.0026(5) 0.0013(5)
C13 0.0160(7) 0.0185(7) 0.0140(6) 0.0004(5) 0.0030(5) 0.0018(6)
C7 0.0135(6) 0.0137(6) 0.0157(6) -0.0005(5) 0.0032(5) -0.0029(5)
C5 0.0174(7) 0.0146(6) 0.0188(7) -0.0008(5) 0.0034(5) -0.0017(6)
C6 0.0141(6) 0.0135(6) 0.0164(6) -0.0009(5) 0.0029(5) -0.0039(5)
C18 0.0169(7) 0.0175(7) 0.0143(6) 0.0019(5) 0.0024(5) 0.0028(6)
C9 0.0176(7) 0.0178(7) 0.0158(6) 0.0027(5) 0.0046(5) 0.0011(6)
C17 0.0221(7) 0.0163(7) 0.0188(7) 0.0018(5) 0.0014(6) -0.0037(6)
C3 0.0224(7) 0.0227(7) 0.0144(6) -0.0013(6) 0.0056(6) -0.0070(6)
C15 0.0162(7) 0.0227(7) 0.0197(7) 0.0021(6) 0.0062(6) 0.0028(6)
C11 0.0159(7) 0.0220(7) 0.0164(7) 0.0019(6) 0.0028(5) 0.0014(6)
C2 0.0179(7) 0.0196(7) 0.0200(7) -0.0033(6) 0.0076(6) -0.0038(6)
C4 0.0205(7) 0.0171(7) 0.0170(6) 0.0015(5) 0.0004(6) -0.0032(6)
C16 0.0161(7) 0.0244(8) 0.0223(7) 0.0043(6) 0.0048(6) -0.0035(6)
C10 0.0137(6) 0.0145(6) 0.0149(6) 0.0010(5) 0.0035(5) 0.0010(5)
C19 0.0230(8) 0.0194(7) 0.0250(7) -0.0015(6) 0.0098(6) 0.0045(6)

loop_
_atom_type_symbol
_atom_type_description
_atom_type_scat_dispersion_real
_atom_type_scat_dispersion_imag
_atom_type_scat_source
C C 0.0033 0.0016 'International Tables Vol C Tables 4.2.6.8 and 6.1.1.4'
H H 0.0000 0.0000 'International Tables Vol C Tables 4.2.6.8 and 6.1.1.4'
F F 0.0171 0.0103 'International Tables Vol C Tables 4.2.6.8 and 6.1.1.4'
N N 0.0061 0.0033 'International Tables Vol C Tables 4.2.6.8 and 6.1.1.4'
O O 0.0106 0.0060 'International Tables Vol C Tables 4.2.6.8 and 6.1.1.4'

loop_
_geom_angle_atom_site_label_1
_geom_angle_atom_site_label_2
_geom_angle_atom_site_label_3
_geom_angle
C9 O1 C1 118.35(11)
C11 O4 H4 109.5
C14 N1 C19 124.24(12)
C13 N1 C14 110.98(11)
C13 N1 C19 123.89(12)
C7 C8 C10 118.18(12)
C9 C8 C7 119.78(12)
C9 C8 C10 122.00(12)
C12 C14 N1 109.63(12)
C15 C14 N1 128.29(13)
C15 C14 C12 122.07(14)
O1 C1 C6 121.77(12)
O1 C1 C2 116.11(12)
C6 C1 C2 122.11(13)
C14 C12 C10 108.95(12)
C18 C12 C14 120.53(13)
C18 C12 C10 130.52(13)
O3 C13 N1 126.20(13)
O3 C13 C10 125.00(13)
N1 C13 C10 108.53(12)
O2 C7 C8 122.88(12)
O2 C7 C6 122.44(12)
C8 C7 C6 114.68(12)
C6 C5 H5 119.9
C4 C5 H5 119.9
C4 C5 C6 120.27(14)
C1 C6 C7 120.00(12)
C1 C6 C5 118.27(13)
C5 C6 C7 121.66(13)
C12 C18 H18 121.6
C12 C18 C17 116.72(13)
C17 C18 H18 121.6
O1 C9 H9 117.5
C8 C9 O1 125.05(13)
C8 C9 H9 117.5
F1 C17 C18 117.93(13)
F1 C17 C16 118.36(13)
C16 C17 C18 123.70(14)
C2 C3 H3 119.7
C2 C3 C4 120.65(13)
C4 C3 H3 119.7
C14 C15 H15 121.2
C14 C15 C16 117.56(14)
C16 C15 H15 121.2
O4 C11 H11A 109.0
O4 C11 H11B 109.0
O4 C11 C10 112.72(12)
H11A C11 H11B 107.8
C10 C11 H11A 109.0
C10 C11 H11B 109.0
C1 C2 H2 120.8
C3 C2 C1 118.42(13)
C3 C2 H2 120.8
C5 C4 C3 120.27(14)
C5 C4 H4A 119.9
C3 C4 H4A 119.9
C17 C16 C15 119.40(14)
C17 C16 H16 120.3
C15 C16 H16 120.3
C8 C10 C13 111.56(11)
C8 C10 C11 113.26(11)
C12 C10 C8 112.35(11)
C12 C10 C13 101.75(11)
C12 C10 C11 110.75(11)
C13 C10 C11 106.42(11)
N1 C19 H19A 109.5
N1 C19 H19B 109.5
N1 C19 H19C 109.5
H19A C19 H19B 109.5
H19A C19 H19C 109.5
H19B C19 H19C 109.5

loop_
_geom_bond_atom_site_label_1
_geom_bond_atom_site_label_2
_geom_bond_distance
F1 C17 1.3636(17)
O1 C1 1.3749(17)
O1 C9 1.3505(16)
O2 C7 1.2336(17)
O3 C13 1.2230(18)
O4 H4 0.8200
O4 C11 1.4142(18)
N1 C14 1.4071(18)
N1 C13 1.3664(18)
N1 C19 1.4501(18)
C8 C7 1.4612(19)
C8 C9 1.343(2)
C8 C10 1.5231(18)
C14 C12 1.396(2)
C14 C15 1.388(2)
C1 C6 1.387(2)
C1 C2 1.3973(19)
C12 C18 1.383(2)
C12 C10 1.5105(19)
C13 C10 1.5409(19)
C7 C6 1.4707(18)
C5 H5 0.9300
C5 C6 1.406(2)
C5 C4 1.376(2)
C18 H18 0.9300
C18 C17 1.388(2)
C9 H9 0.9300
C17 C16 1.379(2)
C3 H3 0.9300
C3 C2 1.377(2)
C3 C4 1.401(2)
C15 H15 0.9300
C15 C16 1.398(2)
C11 H11A 0.9700
C11 H11B 0.9700
C11 C10 1.5437(19)
C2 H2 0.9300
C4 H4A 0.9300
C16 H16 0.9300
C19 H19A 0.9600
C19 H19B 0.9600
C19 H19C 0.9600
